data_2208155
loop_
_publ_author_name
'Xue, Min'
'Liu, Shi-Xiong'

_publ_section_title
;
 2',2'-Dibenzylideneisophthalohydrazide methanol solvate
;
_journal_coeditor_code SG2001
_journal_issue 2
_journal_name_full 'Acta Crystallographica Section E'
_journal_page_first o759
_journal_page_last o761
_journal_paper_doi 10.1107/S1600536806002297
_journal_volume 62
_journal_year 2006
_chemical_formula_iupac 'C23 H22 N4 O3'
_chemical_formula_moiety 'C23 H22 N4 O3'
_chemical_formula_sum 'C23 H22 N4 O3'
_chemical_formula_weight 402.45
_chemical_name_systematic
;
2',2'-Dibenzylideneisophthalohydrazide methanol solvate
;
_space_group_IT_number 15
_symmetry_cell_setting monoclinic
_symmetry_space_group_name_Hall '-C 2yc'
_symmetry_space_group_name_H-M 'C 1 2/c 1'
_atom_sites_solution_hydrogens geom
_atom_sites_solution_primary direct
_atom_sites_solution_secondary difmap
_audit_creation_method SHELXL-97
_cell_angle_alpha 90.00
_cell_angle_beta 116.54(3)
_cell_angle_gamma 90.00
_cell_formula_units_Z 8
_cell_length_a 20.168(4)
_cell_length_b 14.737(3)
_cell_length_c 16.357(3)
_cell_measurement_reflns_used 4999
_cell_measurement_temperature 293(2)
_cell_measurement_theta_max 27.48
_cell_measurement_theta_min 1.76
_cell_volume 4349.3(19)
_computing_cell_refinement TEXRAY
_computing_data_collection 'TEXRAY (Molecular Structure Corporation, 1999)'
_computing_data_reduction 'TEXSAN (Molecular Structure Corporation, 1999)'
_computing_molecular_graphics 'ORTEX (McArdle, 1995)'
_computing_publication_material 'SHELXL-97/2 (Sheldrick, 1997)'
_computing_structure_refinement 'SHELXL97 (Sheldrick, 1997)'
_computing_structure_solution 'SHELXS97 (Sheldrick, 1997)'
_diffrn_ambient_temperature 293(2)
_diffrn_measured_fraction_theta_full 1.000
_diffrn_measured_fraction_theta_max 1.000
_diffrn_measurement_device_type 'Rigaku Weissenberg IP'
_diffrn_measurement_method \w
_diffrn_radiation_monochromator graphite
_diffrn_radiation_source 'fine-focus sealed tube'
_diffrn_radiation_type MoK\a
_diffrn_radiation_wavelength 0.71073
_diffrn_reflns_av_R_equivalents 0.0310
_diffrn_reflns_av_sigmaI/netI 0.0317
_diffrn_reflns_limit_h_max 26
_diffrn_reflns_limit_h_min 0
_diffrn_reflns_limit_k_max 19
_diffrn_reflns_limit_k_min -19
_diffrn_reflns_limit_l_max 19
_diffrn_reflns_limit_l_min -21
_diffrn_reflns_number 20697
_diffrn_reflns_theta_full 27.48
_diffrn_reflns_theta_max 27.48
_diffrn_reflns_theta_min 1.78
_diffrn_standards_decay_% 0
_diffrn_standards_interval_count 0
_diffrn_standards_interval_time 0
_diffrn_standards_number 0
_exptl_absorpt_coefficient_mu 0.084
_exptl_absorpt_correction_T_max 0.970
_exptl_absorpt_correction_T_min 0.778
_exptl_absorpt_correction_type multi-scan
_exptl_absorpt_process_details '(TEXRAY; Molecular Structure Corporation, 1999)'
_exptl_crystal_colour colorless
_exptl_crystal_density_diffrn 1.229
_exptl_crystal_density_method 'not measured'
_exptl_crystal_description prism
_exptl_crystal_F_000 1696
_exptl_crystal_size_max 0.55
_exptl_crystal_size_mid 0.42
_exptl_crystal_size_min 0.36
_refine_diff_density_max 0.196
_refine_diff_density_min -0.227
_refine_ls_extinction_method none
_refine_ls_goodness_of_fit_ref 1.040
_refine_ls_hydrogen_treatment constr
_refine_ls_matrix_type full
_refine_ls_number_parameters 273
_refine_ls_number_reflns 4999
_refine_ls_number_restraints 0
_refine_ls_restrained_S_all 1.040
_refine_ls_R_factor_all 0.0739
_refine_ls_R_factor_gt 0.0469
_refine_ls_shift/su_max 0.000
_refine_ls_shift/su_mean 0.000
_refine_ls_structure_factor_coef Fsqd
_refine_ls_weighting_details 'calc w=1/[\s^2^(Fo^2^)+(0.0901P)^2^] where P=(Fo^2^+2Fc^2^)/3'
_refine_ls_weighting_scheme calc
_refine_ls_wR_factor_gt 0.1377
_refine_ls_wR_factor_ref 0.1549
_reflns_number_gt 3243
_reflns_number_total 4999
_reflns_threshold_expression >2sigma(I)
_cod_data_source_file sg2001.cif
_cod_data_source_block I
_cod_depositor_comments
;
The following automatic conversions were performed:
'_symmetry_cell_setting' value 'Monoclinic' changed to 'monoclinic'
according to '/home/saulius/struct/CIF-dictionaries/cif_core.dic'
dictionary named 'cif_core.dic' version 2.4.1 from 2010-06-29.

Automatic conversion script
Id: cif_fix_enum 1527 2010-12-29 10:47:43Z saulius 

The following automatic conversions were performed:

'_symmetry_cell_setting' value 'Monoclinic' changed to 'monoclinic'
according to /home/saulius/struct/CIF-dictionaries/cif_core.dic
dictionary named 'cif_core.dic' version 2.4.1 from 2010-06-29.

Automatic conversion script
Id: cif_fix_values 1715 2011-07-08 13:25:40Z adriana 
;
_cod_original_cell_volume 4349.0(15)
_cod_original_sg_symbol_H-M 'C 2/c'
_cod_database_code 2208155
_cod_database_fobs_code 2208155

loop_
_symmetry_equiv_pos_as_xyz
'x, y, z'
'-x, y, -z+1/2'
'x+1/2, y+1/2, z'
'-x+1/2, y+1/2, -z+1/2'
'-x, -y, -z'
'x, -y, z-1/2'
'-x+1/2, -y+1/2, -z'
'x+1/2, -y+1/2, z-1/2'

loop_
_atom_site_label
_atom_site_fract_x
_atom_site_fract_y
_atom_site_fract_z
_atom_site_U_iso_or_equiv
_atom_site_adp_type
_atom_site_calc_flag
_atom_site_refinement_flags
_atom_site_occupancy
_atom_site_type_symbol
C1 0.44217(9) -0.05548(11) 0.33589(11) 0.0529(4) Uani d . 1 C
C2 0.43306(10) -0.13845(12) 0.36941(13) 0.0610(4) Uani d . 1 C
H2B 0.3877 -0.1683 0.3417 0.073 Uiso calc R 1 H
C3 0.49100(12) -0.17650(16) 0.44357(15) 0.0800(6) Uani d . 1 C
H3B 0.4848 -0.2320 0.4663 0.096 Uiso calc R 1 H
C4 0.55846(12) -0.1323(2) 0.48442(16) 0.0899(7) Uani d . 1 C
H4B 0.5974 -0.1582 0.5349 0.108 Uiso calc R 1 H
C5 0.56849(12) -0.05116(19) 0.45155(18) 0.0918(7) Uani d . 1 C
H5A 0.6141 -0.0219 0.4792 0.110 Uiso calc R 1 H
C6 0.51095(11) -0.01310(14) 0.37759(16) 0.0761(6) Uani d . 1 C
H6A 0.5179 0.0420 0.3548 0.091 Uiso calc R 1 H
C7 0.38278(10) -0.00983(11) 0.25938(12) 0.0569(4) Uani d . 1 C
H7A 0.3946 0.0409 0.2347 0.068 Uiso calc R 1 H
C8 0.19378(9) 0.00274(9) 0.11527(11) 0.0493(4) Uani d . 1 C
C9 0.14804(9) 0.07022(9) 0.04362(11) 0.0475(3) Uani d . 1 C
C10 0.17282(8) 0.15852(9) 0.04371(10) 0.0440(3) Uani d . 1 C
H10A 0.2169 0.1778 0.0918 0.053 Uiso calc R 1 H
C11 0.13266(8) 0.21787(9) -0.02682(10) 0.0445(3) Uani d . 1 C
C12 0.06619(10) 0.18904(12) -0.09731(13) 0.0649(5) Uani d . 1 C
H12A 0.0394 0.2276 -0.1460 0.078 Uiso calc R 1 H
C13 0.03989(11) 0.10285(13) -0.09500(15) 0.0794(6) Uani d . 1 C
H13A -0.0058 0.0847 -0.1409 0.095 Uiso calc R 1 H
C14 0.08071(10) 0.04353(12) -0.02534(14) 0.0652(5) Uani d . 1 C
H14A 0.0628 -0.0145 -0.0249 0.078 Uiso calc R 1 H
C15 0.16019(8) 0.31091(10) -0.03247(11) 0.0458(3) Uani d . 1 C
C16 0.28167(10) 0.46415(10) 0.12448(12) 0.0552(4) Uani d . 1 C
H16A 0.2934 0.4281 0.1758 0.066 Uiso calc R 1 H
C17 0.31690(9) 0.55314(11) 0.13602(12) 0.0542(4) Uani d . 1 C
C18 0.37162(12) 0.57653(13) 0.22157(15) 0.0721(5) Uani d . 1 C
H18A 0.3843 0.5366 0.2703 0.087 Uiso calc R 1 H
C19 0.40756(13) 0.65904(16) 0.23486(18) 0.0919(7) Uani d . 1 C
H19A 0.4445 0.6743 0.2924 0.110 Uiso calc R 1 H
C20 0.38907(14) 0.71824(15) 0.16387(19) 0.0931(7) Uani d . 1 C
H20A 0.4130 0.7740 0.1733 0.112 Uiso calc R 1 H
C21 0.33506(13) 0.69571(13) 0.07835(17) 0.0804(6) Uani d . 1 C
H21A 0.3232 0.7358 0.0299 0.097 Uiso calc R 1 H
C22 0.29830(11) 0.61377(11) 0.06400(14) 0.0643(5) Uani d . 1 C
H22A 0.2612 0.5992 0.0063 0.077 Uiso calc R 1 H
C23 0.30528(19) 0.23499(17) 0.29017(17) 0.1246(12) Uani d . 1 C
H23A 0.3082 0.1835 0.2560 0.187 Uiso calc R 1 H
H23B 0.2932 0.2150 0.3378 0.187 Uiso calc R 1 H
H23C 0.3522 0.2658 0.3167 0.187 Uiso calc R 1 H
N1 0.31563(7) -0.03554(8) 0.22437(9) 0.0512(3) Uani d . 1 N
N2 0.26757(7) 0.01782(8) 0.15277(9) 0.0535(3) Uani d . 1 N
H2A 0.2847 0.0608 0.1321 0.064 Uiso calc R 1 H
N3 0.20711(7) 0.34913(8) 0.04749(9) 0.0480(3) Uani d . 1 N
H3A 0.2192 0.3210 0.0982 0.052(5) Uiso calc R 1 H
N4 0.23556(7) 0.43439(8) 0.04670(9) 0.0481(3) Uani d . 1 N
O1 0.16633(7) -0.06044(7) 0.13789(9) 0.0647(3) Uani d . 1 O
O2 0.14186(7) 0.34821(8) -0.10677(8) 0.0594(3) Uani d . 1 O
O3 0.25191(8) 0.29256(8) 0.23362(9) 0.0731(4) Uani d . 1 O
H3C 0.2470 0.3409 0.2625 0.113(9) Uiso d R 1 H

loop_
_atom_site_aniso_label
_atom_site_aniso_U_11
_atom_site_aniso_U_22
_atom_site_aniso_U_33
_atom_site_aniso_U_12
_atom_site_aniso_U_13
_atom_site_aniso_U_23
C1 0.0530(9) 0.0534(8) 0.0523(9) -0.0016(7) 0.0237(8) 0.0004(7)
C2 0.0547(9) 0.0610(10) 0.0635(11) 0.0017(8) 0.0233(9) 0.0126(9)
C3 0.0744(13) 0.0886(13) 0.0765(14) 0.0166(11) 0.0332(12) 0.0312(12)
C4 0.0634(12) 0.125(2) 0.0619(13) 0.0257(13) 0.0104(10) 0.0114(13)
C5 0.0596(12) 0.1021(17) 0.0881(17) -0.0089(12) 0.0102(12) -0.0106(14)
C6 0.0641(11) 0.0710(12) 0.0842(14) -0.0108(10) 0.0250(11) -0.0024(11)
C7 0.0638(10) 0.0463(8) 0.0614(11) -0.0015(7) 0.0288(9) 0.0101(7)
C8 0.0616(9) 0.0400(7) 0.0478(9) -0.0037(7) 0.0257(8) 0.0010(6)
C9 0.0517(8) 0.0422(7) 0.0493(9) -0.0009(6) 0.0233(7) 0.0025(6)
C10 0.0448(7) 0.0420(7) 0.0433(8) -0.0001(6) 0.0178(7) 0.0010(6)
C11 0.0441(7) 0.0423(7) 0.0448(8) 0.0012(6) 0.0178(7) 0.0019(6)
C12 0.0574(10) 0.0579(10) 0.0588(11) -0.0001(8) 0.0074(9) 0.0094(8)
C13 0.0592(11) 0.0637(11) 0.0800(14) -0.0137(9) -0.0007(10) 0.0032(10)
C14 0.0576(10) 0.0504(9) 0.0744(12) -0.0112(8) 0.0178(9) 0.0026(9)
C15 0.0454(8) 0.0425(7) 0.0474(9) 0.0069(6) 0.0188(7) 0.0073(7)
C16 0.0644(10) 0.0446(8) 0.0550(10) 0.0001(7) 0.0253(9) 0.0053(7)
C17 0.0594(9) 0.0438(8) 0.0621(10) -0.0010(7) 0.0297(9) -0.0033(7)
C18 0.0752(12) 0.0652(11) 0.0675(12) -0.0098(9) 0.0243(10) -0.0047(10)
C19 0.0905(16) 0.0802(14) 0.0882(17) -0.0301(12) 0.0250(14) -0.0150(13)
C20 0.1007(17) 0.0598(11) 0.113(2) -0.0301(12) 0.0423(16) -0.0086(13)
C21 0.0999(15) 0.0519(10) 0.0894(16) -0.0105(10) 0.0422(14) 0.0062(10)
C22 0.0750(11) 0.0461(8) 0.0687(12) -0.0017(8) 0.0293(10) 0.0003(8)
C23 0.168(3) 0.0819(16) 0.0697(16) 0.0374(17) 0.0041(17) -0.0013(13)
N1 0.0580(8) 0.0439(6) 0.0490(8) 0.0024(6) 0.0214(6) 0.0084(6)
N2 0.0578(8) 0.0446(6) 0.0557(8) 0.0014(6) 0.0233(7) 0.0156(6)
N3 0.0566(7) 0.0380(6) 0.0472(8) -0.0019(5) 0.0213(6) 0.0062(6)
N4 0.0535(7) 0.0362(6) 0.0553(8) 0.0016(5) 0.0250(7) 0.0042(6)
O1 0.0729(8) 0.0519(6) 0.0663(8) -0.0115(6) 0.0284(7) 0.0122(6)
O2 0.0663(7) 0.0536(6) 0.0485(7) -0.0019(5) 0.0169(6) 0.0121(5)
O3 0.1111(11) 0.0498(6) 0.0503(7) 0.0095(7) 0.0288(7) -0.0004(6)

loop_
_atom_type_symbol
_atom_type_description
_atom_type_scat_dispersion_real
_atom_type_scat_dispersion_imag
_atom_type_scat_source
C C 0.0033 0.0016 'International Tables Vol C Tables 4.2.6.8 and 6.1.1.4'
H H 0.0000 0.0000 'International Tables Vol C Tables 4.2.6.8 and 6.1.1.4'
N N 0.0061 0.0033 'International Tables Vol C Tables 4.2.6.8 and 6.1.1.4'
O O 0.0106 0.0060 'International Tables Vol C Tables 4.2.6.8 and 6.1.1.4'

loop_
_geom_angle_atom_site_label_1
_geom_angle_atom_site_label_2
_geom_angle_atom_site_label_3
_geom_angle
_geom_angle_publ_flag
C2 C1 C6 118.81(17) no
C2 C1 C7 123.03(15) no
C6 C1 C7 118.16(16) no
C3 C2 C1 119.94(18) no
C3 C2 H2B 120.0 no
C1 C2 H2B 120.0 no
C2 C3 C4 120.0(2) no
C2 C3 H3B 120.0 no
C4 C3 H3B 120.0 no
C5 C4 C3 120.7(2) no
C5 C4 H4B 119.7 no
C3 C4 H4B 119.7 no
C4 C5 C6 119.5(2) no
C4 C5 H5A 120.3 no
C6 C5 H5A 120.3 no
C5 C6 C1 121.1(2) no
C5 C6 H6A 119.5 no
C1 C6 H6A 119.5 no
N1 C7 C1 123.54(15) no
N1 C7 H7A 118.2 no
C1 C7 H7A 118.2 no
O1 C8 N2 122.96(15) yes
O1 C8 C9 122.57(15) no
N2 C8 C9 114.47(12) no
C14 C9 C10 119.25(15) no
C14 C9 C8 119.16(14) no
C10 C9 C8 121.56(14) no
C11 C10 C9 120.86(14) no
C11 C10 H10A 119.6 no
C9 C10 H10A 119.6 no
C10 C11 C12 119.15(14) no
C10 C11 C15 122.34(13) no
C12 C11 C15 118.44(14) no
C13 C12 C11 119.88(17) no
C13 C12 H12A 120.1 no
C11 C12 H12A 120.1 no
C14 C13 C12 120.66(17) no
C14 C13 H13A 119.7 no
C12 C13 H13A 119.7 no
C13 C14 C9 120.07(16) no
C13 C14 H14A 120.0 no
C9 C14 H14A 120.0 no
O2 C15 N3 122.84(14) yes
O2 C15 C11 120.92(14) no
N3 C15 C11 116.21(13) no
N4 C16 C17 122.27(15) no
N4 C16 H16A 118.9 no
C17 C16 H16A 118.9 no
C18 C17 C22 119.22(16) no
C18 C17 C16 118.40(16) no
C22 C17 C16 122.37(16) no
C19 C18 C17 120.2(2) no
C19 C18 H18A 119.9 no
C17 C18 H18A 119.9 no
C20 C19 C18 120.3(2) no
C20 C19 H19A 119.9 no
C18 C19 H19A 119.9 no
C19 C20 C21 120.2(2) no
C19 C20 H20A 119.9 no
C21 C20 H20A 119.9 no
C20 C21 C22 120.3(2) no
C20 C21 H21A 119.8 no
C22 C21 H21A 119.8 no
C21 C22 C17 119.80(19) no
C21 C22 H22A 120.1 no
C17 C22 H22A 120.1 no
O3 C23 H23A 109.5 no
O3 C23 H23B 109.5 no
H23A C23 H23B 109.5 no
O3 C23 H23C 109.5 no
H23A C23 H23C 109.5 no
H23B C23 H23C 109.5 no
C7 N1 N2 114.50(13) yes
C8 N2 N1 120.25(12) no
C8 N2 H2A 119.9 no
N1 N2 H2A 119.9 no
C15 N3 N4 118.98(13) no
C15 N3 H3A 120.5 no
N4 N3 H3A 120.5 no
C16 N4 N3 115.12(13) yes
C23 O3 H3C 112.5 no

loop_
_geom_bond_atom_site_label_1
_geom_bond_atom_site_label_2
_geom_bond_distance
_geom_bond_publ_flag
C1 C2 1.385(2) no
C1 C6 1.391(3) no
C1 C7 1.454(2) yes
C2 C3 1.373(3) no
C2 H2B 0.9300 no
C3 C4 1.382(3) no
C3 H3B 0.9300 no
C4 C5 1.363(4) no
C4 H4B 0.9300 no
C5 C6 1.367(3) no
C5 H5A 0.9300 no
C6 H6A 0.9300 no
C7 N1 1.270(2) yes
C7 H7A 0.9300 no
C8 O1 1.2219(17) yes
C8 N2 1.351(2) yes
C8 C9 1.499(2) yes
C9 C14 1.379(2) no
C9 C10 1.394(2) no
C10 C11 1.384(2) no
C10 H10A 0.9300 no
C11 C12 1.388(2) no
C11 C15 1.497(2) yes
C12 C13 1.383(3) no
C12 H12A 0.9300 no
C13 C14 1.379(3) no
C13 H13A 0.9300 no
C14 H14A 0.9300 no
C15 O2 1.2305(18) yes
C15 N3 1.348(2) yes
C16 N4 1.272(2) yes
C16 C17 1.463(2) yes
C16 H16A 0.9300 no
C17 C18 1.384(3) no
C17 C22 1.390(2) no
C18 C19 1.382(3) no
C18 H18A 0.9300 no
C19 C20 1.364(3) no
C19 H19A 0.9300 no
C20 C21 1.375(3) no
C20 H20A 0.9300 no
C21 C22 1.381(3) no
C21 H21A 0.9300 no
C22 H22A 0.9300 no
C23 O3 1.358(3) no
C23 H23A 0.9600 no
C23 H23B 0.9600 no
C23 H23C 0.9600 no
N1 N2 1.3838(18) yes
N2 H2A 0.8600 no
N3 N4 1.3837(16) yes
N3 H3A 0.8600 no
O3 H3C 0.8853 no

loop_
_geom_hbond_atom_site_label_D
_geom_hbond_atom_site_label_H
_geom_hbond_atom_site_label_A
_geom_hbond_site_symmetry_A
_geom_hbond_distance_DH
_geom_hbond_distance_HA
_geom_hbond_distance_DA
_geom_hbond_angle_DHA
N2 H2A O2 7 0.86 2.17 3.0048(17) 164
O3 H3C N1 4 0.89 2.28 3.0954(18) 153
O3 H3C O1 4 0.89 2.30 2.9550(19) 131
N3 H3A O3 . 0.86 2.05 2.8848(19) 163

loop_
_geom_torsion_atom_site_label_1
_geom_torsion_atom_site_label_2
_geom_torsion_atom_site_label_3
_geom_torsion_atom_site_label_4
_geom_torsion
_geom_torsion_publ_flag
C6 C1 C2 C3 1.2(3) no
C7 C1 C2 C3 -178.17(17) no
C1 C2 C3 C4 -0.4(3) no
C2 C3 C4 C5 -0.4(4) no
C3 C4 C5 C6 0.3(4) no
C4 C5 C6 C1 0.6(4) no
C2 C1 C6 C5 -1.3(3) no
C7 C1 C6 C5 178.1(2) no
C2 C1 C7 N1 9.4(3) no
C6 C1 C7 N1 -169.93(18) no
O1 C8 C9 C14 -28.7(2) no
N2 C8 C9 C14 151.56(16) no
O1 C8 C9 C10 153.04(15) yes
N2 C8 C9 C10 -26.7(2) no
C14 C9 C10 C11 -3.4(2) no
C8 C9 C10 C11 174.88(14) no
C9 C10 C11 C12 1.3(2) no
C9 C10 C11 C15 -175.52(14) no
C10 C11 C12 C13 1.9(3) no
C15 C11 C12 C13 178.82(18) no
C11 C12 C13 C14 -3.0(3) no
C12 C13 C14 C9 0.8(3) no
C10 C9 C14 C13 2.3(3) no
C8 C9 C14 C13 -176.01(18) no
C10 C11 C15 O2 151.34(15) yes
C12 C11 C15 O2 -25.5(2) no
C10 C11 C15 N3 -26.8(2) no
C12 C11 C15 N3 156.30(15) no
N4 C16 C17 C18 -173.87(17) no
N4 C16 C17 C22 4.9(3) no
C22 C17 C18 C19 -0.4(3) no
C16 C17 C18 C19 178.41(19) no
C17 C18 C19 C20 0.4(4) no
C18 C19 C20 C21 -0.7(4) no
C19 C20 C21 C22 1.1(4) no
C20 C21 C22 C17 -1.1(3) no
C18 C17 C22 C21 0.8(3) no
C16 C17 C22 C21 -177.99(18) no
C1 C7 N1 N2 179.25(14) no
O1 C8 N2 N1 -4.5(2) yes
C9 C8 N2 N1 175.28(13) no
C7 N1 N2 C8 -173.87(15) no
O2 C15 N3 N4 0.7(2) yes
C11 C15 N3 N4 178.84(12) no
C17 C16 N4 N3 -179.83(13) no
C15 N3 N4 C16 -177.30(14) no

loop_
_cod_related_entry_id
_cod_related_entry_database
_cod_related_entry_code
1 ChemSpider 21179742
